data_7714776
loop_
_publ_author_name
'Sumida, Akifumi'
'Onishi, Tomoharu'
'Imoto, Hiroaki'
'Naka, Kensuke'

_publ_section_title
;
 Synthesis, structures, and photophysical properties of &#x3c0;-extended
 arsaborins.
;
_journal_issue 4
_journal_name_full 'Dalton transactions (Cambridge, England : 2003)'
_journal_page_first 1706
_journal_page_last 1713
_journal_paper_doi 10.1039/d3dt03798c
_journal_volume 53
_journal_year 2024
_chemical_formula_moiety 'C23 H20 As B S2'
_chemical_formula_sum 'C23 H20 As B S2'
_chemical_formula_weight 446.24
_space_group_crystal_system monoclinic
_space_group_IT_number 14
_space_group_name_Hall '-P 2ybc'
_space_group_name_H-M_alt 'P 1 21/c 1'
_atom_sites_solution_hydrogens geom
_atom_sites_solution_primary dual
_audit_creation_date 2022-09-08
_audit_creation_method
;
Olex2 1.5-ac5-023
(compiled 2022.04.12 svn.rca3783a0 for Rigaku Oxford Diffraction, GUI svn.r6498)
;
_audit_update_record
;
2023-10-26 deposited with the CCDC.	2023-12-20 downloaded from the CCDC.
;
_cell_angle_alpha 90
_cell_angle_beta 106.278(16)
_cell_angle_gamma 90
_cell_formula_units_Z 4
_cell_length_a 12.9687(18)
_cell_length_b 20.036(2)
_cell_length_c 8.4068(15)
_cell_measurement_reflns_used 2193
_cell_measurement_temperature 100
_cell_measurement_theta_max 27.9240
_cell_measurement_theta_min 2.7690
_cell_volume 2096.9(5)
_computing_cell_refinement 'CrysAlisPro 1.171.42.55a (Rigaku OD, 2022)'
_computing_data_collection 'CrysAlisPro 1.171.42.55a (Rigaku OD, 2022)'
_computing_data_reduction 'CrysAlisPro 1.171.42.55a (Rigaku OD, 2022)'
_computing_molecular_graphics 'Olex2 1.5-ac5-023 (Dolomanov et al., 2009)'
_computing_publication_material 'Olex2 1.5-ac5-023 (Dolomanov et al., 2009)'
_computing_structure_refinement 'SHELXL 2018/3 (Sheldrick, 2015)'
_computing_structure_solution 'SHELXT 2018/2 (Sheldrick, 2018)'
_diffrn_ambient_temperature 100
_diffrn_detector 'CCD plate'
_diffrn_measured_fraction_theta_full 0.999
_diffrn_measured_fraction_theta_max 0.999
_diffrn_measurement_details
;
List of Runs (angles in degrees, time in seconds):

  # Type    Start    End  Width  t~exp~   \w     \q     \k     \f   Frames
#--------------------------------------------------------------------------
  1  \w    -74.00 110.00   0.25    1.00    --   30.00  54.00 120.00  736
  2  \w     -3.00  22.00   0.25    1.00    --   30.00  54.00 -60.00  100
  3  \w     18.00  52.00   0.25    1.00    --   30.00  54.00   0.00  136
;
_diffrn_measurement_device 'two-circle diffractometer'
_diffrn_measurement_device_type 'XtaLAB Mini (JP)'
_diffrn_measurement_method '\w scans'
_diffrn_orient_matrix_type 'CrysAlisPro convention (1999,Acta A55,543-557)'
_diffrn_orient_matrix_UB_11 0.0094866000
_diffrn_orient_matrix_UB_12 0.0330890000
_diffrn_orient_matrix_UB_13 -0.0221448000
_diffrn_orient_matrix_UB_21 -0.0072605000
_diffrn_orient_matrix_UB_22 0.0119844000
_diffrn_orient_matrix_UB_23 0.0756366000
_diffrn_orient_matrix_UB_31 0.0556595000
_diffrn_orient_matrix_UB_32 -0.0040445000
_diffrn_orient_matrix_UB_33 0.0391460000
_diffrn_radiation_monochromator graphite
_diffrn_radiation_probe x-ray
_diffrn_radiation_type 'Mo K\a'
_diffrn_radiation_wavelength 0.71073
_diffrn_reflns_av_R_equivalents 0.0707
_diffrn_reflns_av_unetI/netI 0.1133
_diffrn_reflns_Laue_measured_fraction_full 0.999
_diffrn_reflns_Laue_measured_fraction_max 0.999
_diffrn_reflns_limit_h_max 16
_diffrn_reflns_limit_h_min -15
_diffrn_reflns_limit_k_max 23
_diffrn_reflns_limit_k_min -25
_diffrn_reflns_limit_l_max 10
_diffrn_reflns_limit_l_min -10
_diffrn_reflns_number 8796
_diffrn_reflns_point_group_measured_fraction_full 0.999
_diffrn_reflns_point_group_measured_fraction_max 0.999
_diffrn_reflns_theta_full 25.242
_diffrn_reflns_theta_max 26.369
_diffrn_reflns_theta_min 2.610
_diffrn_source 'fine-focus sealed X-ray tube'
_diffrn_source_type 'Rigaku (Mo) X-ray Source'
_exptl_absorpt_coefficient_mu 1.825
_exptl_absorpt_correction_T_max 0.939
_exptl_absorpt_correction_T_min 0.779
_exptl_absorpt_correction_type analytical
_exptl_absorpt_process_details
;
CrysAlisPro 1.171.42.55a (Rigaku Oxford Diffraction, 2022)
Analytical numeric absorption correction using a multifaceted crystal
model based on expressions derived by R.C. Clark & J.S. Reid.
(Clark, R. C. & Reid, J. S. (1995). Acta Cryst. A51, 887-897)
Empirical absorption correction using spherical harmonics,
implemented in SCALE3 ABSPACK scaling algorithm.
;
_exptl_crystal_colour yellow
_exptl_crystal_colour_primary yellow
_exptl_crystal_density_diffrn 1.414
_exptl_crystal_description plate
_exptl_crystal_F_000 912
_exptl_crystal_size_max 1
_exptl_crystal_size_mid 0.594
_exptl_crystal_size_min 0.199
_refine_diff_density_max 1.305
_refine_diff_density_min -0.819
_refine_diff_density_rms 0.133
_refine_ls_extinction_method none
_refine_ls_goodness_of_fit_ref 1.051
_refine_ls_hydrogen_treatment constr
_refine_ls_matrix_type full
_refine_ls_number_parameters 247
_refine_ls_number_reflns 4280
_refine_ls_number_restraints 0
_refine_ls_restrained_S_all 1.051
_refine_ls_R_factor_all 0.0914
_refine_ls_R_factor_gt 0.0545
_refine_ls_shift/su_max 0.001
_refine_ls_shift/su_mean 0.000
_refine_ls_structure_factor_coef Fsqd
_refine_ls_weighting_details 'w=1/[\s^2^(Fo^2^)+(0.0445P)^2^] where P=(Fo^2^+2Fc^2^)/3'
_refine_ls_weighting_scheme calc
_refine_ls_wR_factor_gt 0.1181
_refine_ls_wR_factor_ref 0.1445
_reflns_Friedel_coverage 0.000
_reflns_number_gt 2947
_reflns_number_total 4280
_reflns_threshold_expression 'I > 2\s(I)'
_cod_data_source_file d3dt03798c2.cif
_cod_data_source_block 3e@100K
_cod_depositor_comments 'Adding full bibliography for 7714770--7714783.cif.'
_cod_original_cell_volume 2096.9(6)
_cod_database_code 7714776
_shelx_shelxl_version_number 2018/3
_chemical_oxdiff_formula CHBSAs
_shelx_space_group_comment
;
The symmetry employed for this shelxl refinement is uniquely defined
by the following loop, which should always be used as a source of
symmetry information in preference to the above space-group names.
They are only intended as comments.
;
_shelx_estimated_absorpt_t_max 0.713
_shelx_estimated_absorpt_t_min 0.263
_olex2_refinement_description
;
1. Fixed Uiso
 At 1.2 times of:
  All C(H) groups
 At 1.5 times of:
  All C(H,H,H) groups
2.a Aromatic/amide H refined with riding coordinates:
 C14(H14), C7(H7), C5(H5), C10(H10), C8(H8), C11(H11), C13(H13), C12(H12),
 C6(H6), C19(H19), C17(H17)
2.b Idealised Me refined as rotating group:
 C21(H21A,H21B,H21C), C22(H22A,H22B,H22C), C23(H23A,H23B,H23C)
;
_olex2_submission_special_instructions 'No special instructions were received'
_oxdiff_exptl_absorpt_empirical_details
;
Empirical correction (ABSPACK) includes:
- Absorption correction using spherical harmonics
- Frame scaling
;
_oxdiff_exptl_absorpt_empirical_full_max 2.061
_oxdiff_exptl_absorpt_empirical_full_min 0.453

loop_
_space_group_symop_operation_xyz
'x, y, z'
'-x, y+1/2, -z+1/2'
'-x, -y, -z'
'x, -y-1/2, z-1/2'

loop_
_atom_site_label
_atom_site_type_symbol
_atom_site_fract_x
_atom_site_fract_y
_atom_site_fract_z
_atom_site_U_iso_or_equiv
_atom_site_adp_type
_atom_site_occupancy
_atom_site_site_symmetry_order
_atom_site_calc_flag
_atom_site_refinement_flags_posn
_atom_site_refinement_flags_adp
_atom_site_refinement_flags_occupancy
_atom_site_disorder_assembly
_atom_site_disorder_group
As1 As 0.58458(4) 0.58598(2) 0.12497(6) 0.01953(17) Uani 1 1 d . . . . .
S2 S 0.55140(10) 0.39184(6) 0.36725(16) 0.0249(3) Uani 1 1 d . . . . .
S1 S 0.86780(11) 0.47586(7) 0.06120(17) 0.0282(3) Uani 1 1 d . . . . .
C4 C 0.5480(4) 0.5075(2) 0.2333(6) 0.0197(11) Uani 1 1 d . . . . .
C9 C 0.6499(4) 0.6394(2) 0.3268(6) 0.0194(10) Uani 1 1 d . . . . .
C1 C 0.7150(4) 0.5533(2) 0.0869(6) 0.0194(10) Uani 1 1 d . . . . .
C14 C 0.5841(4) 0.6880(2) 0.3681(6) 0.0217(11) Uani 1 1 d . . . . .
H14 H 0.512731 0.694393 0.300381 0.026 Uiso 1 1 calc R U . . .
C3 C 0.6146(4) 0.4512(2) 0.2778(6) 0.0216(11) Uani 1 1 d . . . . .
C7 C 0.4490(4) 0.5015(2) 0.2707(6) 0.0230(11) Uani 1 1 d . . . . .
H7 H 0.395146 0.535045 0.248159 0.028 Uiso 1 1 calc R U . . .
C2 C 0.7586(4) 0.4901(2) 0.1371(6) 0.0209(11) Uani 1 1 d . . . . .
C5 C 0.7710(4) 0.5884(2) -0.0079(6) 0.0253(11) Uani 1 1 d . . . . .
H5 H 0.752643 0.632100 -0.050245 0.030 Uiso 1 1 calc R U . . .
C10 C 0.7547(4) 0.6305(3) 0.4267(6) 0.0262(11) Uani 1 1 d . . . . .
H10 H 0.799101 0.597127 0.399914 0.031 Uiso 1 1 calc R U . . .
C8 C 0.4398(4) 0.4409(2) 0.3441(6) 0.0243(11) Uani 1 1 d . . . . .
H8 H 0.378620 0.427928 0.377841 0.029 Uiso 1 1 calc R U . . .
C11 C 0.7943(4) 0.6709(2) 0.5671(6) 0.0268(12) Uani 1 1 d . . . . .
H11 H 0.866166 0.665688 0.634259 0.032 Uiso 1 1 calc R U . . .
C20 C 0.8772(4) 0.3771(3) 0.4554(7) 0.0275(12) Uani 1 1 d . . . . .
C15 C 0.7910(4) 0.3728(2) 0.3089(6) 0.0234(11) Uani 1 1 d . . . . .
C13 C 0.6241(4) 0.7270(2) 0.5093(6) 0.0277(12) Uani 1 1 d . . . . .
H13 H 0.579640 0.759724 0.538548 0.033 Uiso 1 1 calc R U . . .
C16 C 0.7695(4) 0.3112(2) 0.2235(6) 0.0249(11) Uani 1 1 d . . . . .
C12 C 0.7283(4) 0.7182(2) 0.6069(6) 0.0287(12) Uani 1 1 d . . . . .
H12 H 0.754897 0.745050 0.702782 0.034 Uiso 1 1 calc R U . . .
C18 C 0.9209(4) 0.2600(3) 0.4287(7) 0.0288(13) Uani 1 1 d . . . . .
C6 C 0.8554(4) 0.5522(3) -0.0322(6) 0.0279(12) Uani 1 1 d . . . . .
H6 H 0.901564 0.567969 -0.093999 0.033 Uiso 1 1 calc R U . . .
C19 C 0.9420(4) 0.3206(3) 0.5104(7) 0.0302(12) Uani 1 1 d . . . . .
H19 H 1.001714 0.324243 0.606082 0.036 Uiso 1 1 calc R U . . .
C17 C 0.8358(4) 0.2562(3) 0.2878(7) 0.0290(12) Uani 1 1 d . . . . .
H17 H 0.821086 0.214697 0.231499 0.035 Uiso 1 1 calc R U . . .
C21 C 0.6803(4) 0.3053(3) 0.0640(7) 0.0349(13) Uani 1 1 d . . . . .
H21A H 0.612224 0.319022 0.083292 0.052 Uiso 1 1 calc R U . . .
H21B H 0.674692 0.258930 0.025638 0.052 Uiso 1 1 calc R U . . .
H21C H 0.695971 0.334225 -0.020299 0.052 Uiso 1 1 calc R U . . .
C22 C 0.9900(5) 0.1989(3) 0.4941(7) 0.0409(15) Uani 1 1 d . . . . .
H22A H 1.066046 0.211197 0.521490 0.061 Uiso 1 1 calc R U . . .
H22B H 0.974879 0.163959 0.409014 0.061 Uiso 1 1 calc R U . . .
H22C H 0.973294 0.182212 0.593637 0.061 Uiso 1 1 calc R U . . .
C23 C 0.8989(5) 0.4405(3) 0.5560(7) 0.0389(14) Uani 1 1 d . . . . .
H23A H 0.902964 0.478100 0.483580 0.058 Uiso 1 1 calc R U . . .
H23B H 0.967227 0.436280 0.642697 0.058 Uiso 1 1 calc R U . . .
H23C H 0.840773 0.448177 0.607256 0.058 Uiso 1 1 calc R U . . .
B1 B 0.7213(5) 0.4370(3) 0.2426(7) 0.0220(12) Uani 1 1 d . . . . .

loop_
_atom_site_aniso_label
_atom_site_aniso_U_11
_atom_site_aniso_U_22
_atom_site_aniso_U_33
_atom_site_aniso_U_23
_atom_site_aniso_U_13
_atom_site_aniso_U_12
As1 0.0202(3) 0.0171(3) 0.0214(3) -0.0006(2) 0.0059(2) 0.0004(2)
S2 0.0264(7) 0.0229(7) 0.0276(7) 0.0037(5) 0.0115(6) -0.0014(6)
S1 0.0242(7) 0.0267(7) 0.0379(8) 0.0000(6) 0.0156(6) 0.0019(6)
C4 0.020(3) 0.024(3) 0.015(2) -0.0030(19) 0.004(2) -0.008(2)
C9 0.019(2) 0.016(2) 0.023(3) 0.000(2) 0.006(2) 0.000(2)
C1 0.020(3) 0.018(2) 0.019(2) -0.0048(19) 0.004(2) 0.002(2)
C14 0.025(3) 0.016(2) 0.025(3) 0.000(2) 0.010(2) -0.002(2)
C3 0.021(3) 0.021(3) 0.022(3) 0.000(2) 0.005(2) -0.002(2)
C7 0.023(3) 0.025(3) 0.022(3) -0.003(2) 0.007(2) 0.004(2)
C2 0.019(2) 0.021(3) 0.024(3) 0.000(2) 0.008(2) -0.001(2)
C5 0.026(3) 0.022(3) 0.030(3) 0.003(2) 0.011(2) 0.000(2)
C10 0.026(3) 0.026(3) 0.028(3) 0.000(2) 0.009(2) 0.000(2)
C8 0.022(3) 0.030(3) 0.023(3) -0.005(2) 0.009(2) -0.007(2)
C11 0.021(3) 0.031(3) 0.029(3) -0.001(2) 0.007(2) -0.002(2)
C20 0.024(3) 0.026(3) 0.034(3) 0.000(2) 0.010(2) -0.002(2)
C15 0.026(3) 0.024(3) 0.026(3) 0.001(2) 0.016(2) 0.000(2)
C13 0.034(3) 0.021(3) 0.032(3) -0.002(2) 0.016(3) 0.005(2)
C16 0.022(3) 0.023(3) 0.033(3) -0.001(2) 0.013(2) 0.005(2)
C12 0.037(3) 0.028(3) 0.023(3) -0.009(2) 0.012(2) -0.007(3)
C18 0.027(3) 0.034(3) 0.029(3) 0.017(2) 0.013(2) 0.009(2)
C6 0.024(3) 0.030(3) 0.032(3) -0.004(2) 0.011(2) -0.007(2)
C19 0.022(3) 0.041(3) 0.027(3) 0.006(2) 0.006(2) 0.001(3)
C17 0.031(3) 0.023(3) 0.039(3) 0.001(2) 0.018(3) 0.006(2)
C21 0.032(3) 0.032(3) 0.036(3) -0.008(3) 0.003(3) 0.002(3)
C22 0.039(4) 0.040(4) 0.046(4) 0.015(3) 0.016(3) 0.012(3)
C23 0.036(3) 0.034(3) 0.040(3) -0.002(3) 0.000(3) -0.002(3)
B1 0.020(3) 0.021(3) 0.022(3) -0.003(2) 0.002(2) -0.001(3)

loop_
_atom_type_symbol
_atom_type_description
_atom_type_scat_dispersion_real
_atom_type_scat_dispersion_imag
_atom_type_scat_source
C C 0.0033 0.0016 'International Tables Vol C Tables 4.2.6.8 and 6.1.1.4'
H H 0.0000 0.0000 'International Tables Vol C Tables 4.2.6.8 and 6.1.1.4'
As As 0.0499 2.0058 'International Tables Vol C Tables 4.2.6.8 and 6.1.1.4'
B B 0.0013 0.0007 'International Tables Vol C Tables 4.2.6.8 and 6.1.1.4'
S S 0.1246 0.1234 'International Tables Vol C Tables 4.2.6.8 and 6.1.1.4'

loop_
_exptl_crystal_face_index_h
_exptl_crystal_face_index_k
_exptl_crystal_face_index_l
_exptl_crystal_face_perp_dist
17 -3 0 0.2179
1 0 -1 0.4879
-18 1 5 0.0768
2 -4 11 0.2294
5 -27 -1 0.0968
-8 26 1 0.0670

loop_
_geom_angle_atom_site_label_1
_geom_angle_atom_site_label_2
_geom_angle_atom_site_label_3
_geom_angle
_geom_angle_site_symmetry_1
_geom_angle_site_symmetry_3
_geom_angle_publ_flag
C4 As1 C9 97.90(19) . . ?
C1 As1 C4 98.3(2) . . ?
C1 As1 C9 98.16(19) . . ?
C8 S2 C3 92.5(2) . . ?
C6 S1 C2 92.3(2) . . ?
C3 C4 As1 124.2(4) . . ?
C3 C4 C7 113.6(4) . . ?
C7 C4 As1 122.1(4) . . ?
C14 C9 As1 116.4(3) . . ?
C10 C9 As1 123.8(3) . . ?
C10 C9 C14 119.9(4) . . ?
C2 C1 As1 123.8(3) . . ?
C2 C1 C5 113.2(4) . . ?
C5 C1 As1 122.8(3) . . ?
C13 C14 C9 119.6(5) . . ?
C4 C3 S2 109.7(3) . . ?
C4 C3 B1 128.5(5) . . ?
B1 C3 S2 121.5(4) . . ?
C8 C7 C4 112.0(5) . . ?
C1 C2 S1 109.9(3) . . ?
C1 C2 B1 129.0(4) . . ?
B1 C2 S1 121.2(4) . . ?
C6 C5 C1 112.3(4) . . ?
C9 C10 C11 119.8(5) . . ?
C7 C8 S2 112.2(4) . . ?
C12 C11 C10 119.6(5) . . ?
C15 C20 C23 121.2(5) . . ?
C19 C20 C15 119.4(5) . . ?
C19 C20 C23 119.4(5) . . ?
C20 C15 C16 119.3(5) . . ?
C20 C15 B1 119.5(4) . . ?
C16 C15 B1 121.2(5) . . ?
C12 C13 C14 120.2(4) . . ?
C15 C16 C21 120.7(5) . . ?
C17 C16 C15 118.3(5) . . ?
C17 C16 C21 120.9(5) . . ?
C11 C12 C13 120.9(5) . . ?
C19 C18 C22 120.7(5) . . ?
C17 C18 C19 118.3(5) . . ?
C17 C18 C22 120.9(5) . . ?
C5 C6 S1 112.4(4) . . ?
C18 C19 C20 121.7(5) . . ?
C18 C17 C16 122.9(5) . . ?
C3 B1 C2 115.5(5) . . ?
C3 B1 C15 123.0(5) . . ?
C2 B1 C15 121.5(4) . . ?

loop_
_geom_bond_atom_site_label_1
_geom_bond_atom_site_label_2
_geom_bond_distance
_geom_bond_site_symmetry_2
_geom_bond_publ_flag
As1 C4 1.941(4) . ?
As1 C9 1.984(5) . ?
As1 C1 1.923(4) . ?
S2 C3 1.731(5) . ?
S2 C8 1.715(5) . ?
S1 C2 1.732(5) . ?
S1 C6 1.707(5) . ?
C4 C3 1.406(7) . ?
C4 C7 1.410(7) . ?
C9 C14 1.401(6) . ?
C9 C10 1.395(7) . ?
C1 C2 1.403(6) . ?
C1 C5 1.408(6) . ?
C14 C13 1.394(7) . ?
C3 B1 1.522(7) . ?
C7 C8 1.382(7) . ?
C2 B1 1.547(7) . ?
C5 C6 1.374(7) . ?
C10 C11 1.405(7) . ?
C11 C12 1.379(7) . ?
C20 C15 1.414(7) . ?
C20 C19 1.408(7) . ?
C20 C23 1.508(7) . ?
C15 C16 1.417(7) . ?
C15 B1 1.580(8) . ?
C13 C12 1.382(7) . ?
C16 C17 1.408(7) . ?
C16 C21 1.510(7) . ?
C18 C19 1.385(7) . ?
C18 C17 1.376(7) . ?
C18 C22 1.526(7) . ?

loop_
_exptl_oxdiff_crystal_face_indexfrac_h
_exptl_oxdiff_crystal_face_indexfrac_k
_exptl_oxdiff_crystal_face_indexfrac_l
_exptl_oxdiff_crystal_face_x
_exptl_oxdiff_crystal_face_y
_exptl_oxdiff_crystal_face_z
17.4132 -2.8767 0.1417 0.0669 -0.1502 0.9864
0.8878 0.0586 -1.0224 0.0330 -0.0831 0.0092
-17.9978 1.2491 5.1978 -0.2445 0.5388 -0.8033
2.3218 -3.7778 10.7343 -0.3407 0.7498 0.5647
5.1326 -27.0587 -1.4959 -0.8135 -0.4747 0.3366
-7.5868 25.7100 1.0209 0.7561 0.4404 -0.4863
